data_7232006
loop_
_publ_author_name
'Fu, Hong-Yu'
'Liu, Xiao-Jing'
'Zha, Hao'
'Li, Xiao-Xue'
'Xu, Yi'
'Yang, Fan'
'Xia, Min'

_publ_section_title
;
 Position- and region-isomerized derivatives of a V-shaped fluorophore:
 the unique solution-state dual emission and the unusual force-induced
 solid-state turn-on emission.
;
_journal_issue 3
_journal_name_full 'Physical chemistry chemical physics : PCCP'
_journal_page_first 1399
_journal_page_last 1407
_journal_paper_doi 10.1039/c8cp06613b
_journal_volume 21
_journal_year 2019
_chemical_formula_moiety 'C27 H22 N2 S'
_chemical_formula_sum 'C27 H22 N2 S'
_chemical_formula_weight 406.52
_space_group_crystal_system monoclinic
_space_group_IT_number 14
_space_group_name_Hall '-P 2yn'
_space_group_name_H-M_alt 'P 1 21/n 1'
_symmetry_space_group_name_Hall '-P 2yn'
_symmetry_space_group_name_H-M 'P 1 21/n 1'
_atom_sites_solution_hydrogens geom
_atom_sites_solution_primary dual
_audit_creation_date 2018-01-03
_audit_creation_method
;
Olex2 1.2
(compiled 2017.03.28 svn.r3405 for OlexSys, GUI svn.r5381)
;
_audit_update_record
;
2018-04-03 deposited with the CCDC.
2018-12-13 downloaded from the CCDC.
;
_cell_angle_alpha 90
_cell_angle_beta 91.329(8)
_cell_angle_gamma 90
_cell_formula_units_Z 4
_cell_length_a 7.3980(10)
_cell_length_b 14.3691(15)
_cell_length_c 20.4895(16)
_cell_measurement_reflns_used 1371
_cell_measurement_temperature 293(2)
_cell_measurement_theta_max 29.3316
_cell_measurement_theta_min 2.9986
_cell_volume 2177.5(4)
_computing_cell_refinement
;
CrysAlisPro, Agilent Technologies,
Version 1.171.35.11 (release 16-05-2011 CrysAlis171 .NET)
(compiled May 16 2011,17:55:39)
;
_computing_data_collection
;
CrysAlisPro, Agilent Technologies,
Version 1.171.35.11 (release 16-05-2011 CrysAlis171 .NET)
(compiled May 16 2011,17:55:39)
;
_computing_data_reduction
;
CrysAlisPro, Agilent Technologies,
Version 1.171.35.11 (release 16-05-2011 CrysAlis171 .NET)
(compiled May 16 2011,17:55:39)
;
_computing_molecular_graphics 'Olex2 (Dolomanov et al., 2009)'
_computing_publication_material 'Olex2 (Dolomanov et al., 2009)'
_computing_structure_refinement 'ShelXL (Sheldrick, 2015)'
_computing_structure_solution 'ShelXT (Sheldrick, 2015)'
_diffrn_ambient_temperature 293.15
_diffrn_detector_area_resol_mean 10.3592
_diffrn_measured_fraction_theta_full 0.996
_diffrn_measured_fraction_theta_max 0.996
_diffrn_measurement_details
;
#__ type_ start__ end____ width___ exp.time_
  1 omega  -89.00   13.00   1.0000   90.0000
omega____ theta____ kappa____ phi______ frames
    -      -11.4683  -77.0000  -60.0000 102

#__ type_ start__ end____ width___ exp.time_
  2 omega  -66.00    6.00   1.0000   90.0000
omega____ theta____ kappa____ phi______ frames
    -      -11.4683  121.0000   24.0000 72
;
_diffrn_measurement_device_type 'Xcalibur, Atlas, Gemini ultra'
_diffrn_measurement_method '\w scans'
_diffrn_orient_matrix_UB_11 -0.0300321000
_diffrn_orient_matrix_UB_12 -0.0467748000
_diffrn_orient_matrix_UB_13 -0.0022401000
_diffrn_orient_matrix_UB_21 0.0897092000
_diffrn_orient_matrix_UB_22 -0.0146595000
_diffrn_orient_matrix_UB_23 -0.0059417000
_diffrn_orient_matrix_UB_31 0.0159126000
_diffrn_orient_matrix_UB_32 -0.0056093000
_diffrn_orient_matrix_UB_33 0.0340471000
_diffrn_radiation_monochromator graphite
_diffrn_radiation_type MoK\a
_diffrn_radiation_wavelength 0.71073
_diffrn_reflns_av_R_equivalents 0.0547
_diffrn_reflns_av_unetI/netI 0.0753
_diffrn_reflns_Laue_measured_fraction_full 0.996
_diffrn_reflns_Laue_measured_fraction_max 0.996
_diffrn_reflns_limit_h_max 8
_diffrn_reflns_limit_h_min -6
_diffrn_reflns_limit_k_max 17
_diffrn_reflns_limit_k_min -17
_diffrn_reflns_limit_l_max 22
_diffrn_reflns_limit_l_min -24
_diffrn_reflns_number 8274
_diffrn_reflns_point_group_measured_fraction_full 0.996
_diffrn_reflns_point_group_measured_fraction_max 0.996
_diffrn_reflns_theta_full 25.242
_diffrn_reflns_theta_max 25.347
_diffrn_reflns_theta_min 3.005
_diffrn_source 'Enhance (Mo) X-ray Source'
_exptl_absorpt_coefficient_mu 0.164
_exptl_absorpt_correction_T_max 1.00000
_exptl_absorpt_correction_T_min 0.64136
_exptl_absorpt_correction_type multi-scan
_exptl_absorpt_process_details
;
CrysAlisPro, Agilent Technologies,
Version 1.171.35.11 (release 16-05-2011 CrysAlis171 .NET)
(compiled May 16 2011,17:55:39)
Empirical absorption correction using spherical harmonics,
 implemented in SCALE3 ABSPACK scaling algorithm.
;
_exptl_crystal_colour colourless
_exptl_crystal_colour_primary colourless
_exptl_crystal_density_diffrn 1.240
_exptl_crystal_description needle
_exptl_crystal_F_000 856
_exptl_crystal_preparation Luminescent
_exptl_crystal_size_max 0.49
_exptl_crystal_size_mid 0.26
_exptl_crystal_size_min 0.23
_refine_diff_density_max 0.174
_refine_diff_density_min -0.233
_refine_diff_density_rms 0.039
_refine_ls_extinction_method none
_refine_ls_goodness_of_fit_ref 1.005
_refine_ls_hydrogen_treatment constr
_refine_ls_matrix_type full
_refine_ls_number_parameters 273
_refine_ls_number_reflns 3970
_refine_ls_number_restraints 0
_refine_ls_restrained_S_all 1.005
_refine_ls_R_factor_all 0.1287
_refine_ls_R_factor_gt 0.0641
_refine_ls_shift/su_max 0.000
_refine_ls_shift/su_mean 0.000
_refine_ls_structure_factor_coef Fsqd
_refine_ls_weighting_details 'w=1/[\s^2^(Fo^2^)+(0.0726P)^2^] where P=(Fo^2^+2Fc^2^)/3'
_refine_ls_weighting_scheme calc
_refine_ls_wR_factor_gt 0.1472
_refine_ls_wR_factor_ref 0.1843
_reflns_Friedel_coverage 0.000
_reflns_number_gt 2040
_reflns_number_total 3970
_reflns_threshold_expression 'I > 2\s(I)'
_cod_data_source_file c8cp06613b2.cif
_cod_data_source_block 180102_xiamin180102
_cod_depositor_comments 'Adding full bibliography for 7232004--7232008.cif.'
_cod_database_code 7232006
_shelx_shelxl_version_number 2016/6
_chemical_oxdiff_formula 'c h n o s'
_shelx_space_group_comment
;
The symmetry employed for this shelxl refinement is uniquely defined
by the following loop, which should always be used as a source of
symmetry information in preference to the above space-group names.
They are only intended as comments.
;
_shelx_estimated_absorpt_t_max 0.963
_shelx_estimated_absorpt_t_min 0.924
_reflns_odcompleteness_completeness 99.57
_reflns_odcompleteness_iscentric 1
_reflns_odcompleteness_theta 26.32
_olex2_refinement_description
;
1. Fixed Uiso
 At 1.2 times of:
  All C(H) groups
 At 1.5 times of:
  All C(H,H,H) groups
2.a Aromatic/amide H refined with riding coordinates:
 C1(H1), C2(H2), C3(H3), C4(H4), C9(H9), C10(H10), C11(H11), C12(H12),
 C15(H15), C16(H16), C17(H17), C18(H18), C21(H21), C22(H22), C24(H24), C25(H25)
2.b Idealised Me refined as rotating group:
 C26(H26A,H26B,H26C), C27(H27A,H27B,H27C)
;
_olex2_submission_special_instructions 'No special instructions were received'

loop_
_space_group_symop_operation_xyz
'x, y, z'
'-x+1/2, y+1/2, -z+1/2'
'-x, -y, -z'
'x-1/2, -y-1/2, z-1/2'

loop_
_atom_site_label
_atom_site_type_symbol
_atom_site_fract_x
_atom_site_fract_y
_atom_site_fract_z
_atom_site_U_iso_or_equiv
_atom_site_adp_type
_atom_site_occupancy
_atom_site_site_symmetry_order
_atom_site_calc_flag
_atom_site_refinement_flags_posn
S1 S 0.32921(13) 0.26106(7) 0.31758(5) 0.0760(4) Uani 1 1 d .
N1 N 0.5910(4) 0.14803(19) 0.34919(13) 0.0710(8) Uani 1 1 d .
N2 N 1.0211(5) 0.2742(4) 0.55766(18) 0.1392(17) Uani 1 1 d .
C1 C 0.4250(8) 0.0339(3) 0.41624(19) 0.1004(15) Uani 1 1 d .
H1 H 0.527757 -0.001403 0.425505 0.120 Uiso 1 1 calc R
C2 C 0.2562(9) 0.0083(4) 0.4404(2) 0.1136(17) Uani 1 1 d .
H2 H 0.246932 -0.043904 0.466935 0.136 Uiso 1 1 calc R
C3 C 0.1060(9) 0.0593(4) 0.4254(2) 0.1127(17) Uani 1 1 d .
H3 H -0.005051 0.039197 0.440434 0.135 Uiso 1 1 calc R
C4 C 0.1119(7) 0.1396(3) 0.38881(19) 0.0975(13) Uani 1 1 d .
H4 H 0.008067 0.174556 0.380745 0.117 Uiso 1 1 calc R
C5 C 0.2771(6) 0.1669(3) 0.36424(17) 0.0732(10) Uani 1 1 d .
C6 C 0.4342(6) 0.1138(3) 0.37795(16) 0.0762(11) Uani 1 1 d .
C7 C 0.5537(5) 0.2246(2) 0.31666(14) 0.0568(8) Uani 1 1 d .
C8 C 0.6921(5) 0.2726(2) 0.27869(14) 0.0554(8) Uani 1 1 d .
C9 C 0.8244(5) 0.2198(2) 0.24906(16) 0.0672(9) Uani 1 1 d .
H9 H 0.824175 0.155675 0.255121 0.081 Uiso 1 1 calc R
C10 C 0.9543(5) 0.2581(3) 0.21150(17) 0.0775(11) Uani 1 1 d .
H10 H 1.040793 0.220624 0.192401 0.093 Uiso 1 1 calc R
C11 C 0.9563(5) 0.3535(3) 0.20201(17) 0.0806(11) Uani 1 1 d .
H11 H 1.044550 0.380614 0.176565 0.097 Uiso 1 1 calc R
C12 C 0.8271(5) 0.4080(3) 0.23045(17) 0.0720(10) Uani 1 1 d .
H12 H 0.828256 0.471973 0.223448 0.086 Uiso 1 1 calc R
C13 C 0.6948(5) 0.3698(2) 0.26942(14) 0.0580(9) Uani 1 1 d .
C14 C 0.5593(5) 0.4319(2) 0.29953(14) 0.0557(8) Uani 1 1 d .
C15 C 0.4333(5) 0.4771(2) 0.25893(17) 0.0681(10) Uani 1 1 d .
H15 H 0.443387 0.472296 0.213894 0.082 Uiso 1 1 calc R
C16 C 0.2936(5) 0.5288(2) 0.28430(19) 0.0766(11) Uani 1 1 d .
H16 H 0.209367 0.557548 0.256551 0.092 Uiso 1 1 calc R
C17 C 0.2802(5) 0.5375(2) 0.3512(2) 0.0794(11) Uani 1 1 d .
H17 H 0.185813 0.571343 0.368694 0.095 Uiso 1 1 calc R
C18 C 0.4077(5) 0.4956(2) 0.39194(17) 0.0720(10) Uani 1 1 d .
H18 H 0.399246 0.502917 0.436864 0.086 Uiso 1 1 calc R
C19 C 0.5486(5) 0.4429(2) 0.36727(15) 0.0591(8) Uani 1 1 d .
C20 C 0.6752(5) 0.3960(2) 0.41473(14) 0.0599(9) Uani 1 1 d .
C21 C 0.6114(5) 0.3405(2) 0.46321(15) 0.0642(9) Uani 1 1 d .
H21 H 0.487471 0.330555 0.465307 0.077 Uiso 1 1 calc R
C22 C 0.7233(5) 0.2988(3) 0.50894(16) 0.0744(10) Uani 1 1 d .
H22 H 0.673759 0.260290 0.540354 0.089 Uiso 1 1 calc R
C23 C 0.9073(6) 0.3129(3) 0.50913(17) 0.0857(12) Uani 1 1 d .
C24 C 0.9732(6) 0.3661(4) 0.45990(19) 0.1089(16) Uani 1 1 d .
H24 H 1.097529 0.374987 0.458068 0.131 Uiso 1 1 calc R
C25 C 0.8649(5) 0.4070(3) 0.41318(16) 0.0854(12) Uani 1 1 d .
H25 H 0.916145 0.442183 0.380294 0.102 Uiso 1 1 calc R
C26 C 1.2102(7) 0.2856(6) 0.5530(3) 0.220(4) Uani 1 1 d .
H26A H 1.246709 0.268722 0.509899 0.330 Uiso 1 1 calc GR
H26B H 1.270751 0.246475 0.584500 0.330 Uiso 1 1 calc GR
H26C H 1.241457 0.349447 0.561289 0.330 Uiso 1 1 calc GR
C27 C 0.9564(7) 0.2212(3) 0.6091(2) 0.1119(16) Uani 1 1 d .
H27A H 0.858528 0.253543 0.629096 0.168 Uiso 1 1 calc GR
H27B H 1.051945 0.211335 0.640884 0.168 Uiso 1 1 calc GR
H27C H 0.914301 0.162252 0.592822 0.168 Uiso 1 1 calc GR

loop_
_atom_site_aniso_label
_atom_site_aniso_U_11
_atom_site_aniso_U_22
_atom_site_aniso_U_33
_atom_site_aniso_U_23
_atom_site_aniso_U_13
_atom_site_aniso_U_12
S1 0.0786(7) 0.0727(6) 0.0763(7) 0.0058(5) -0.0067(5) -0.0066(5)
N1 0.094(2) 0.0630(18) 0.0563(17) 0.0009(14) 0.0027(16) 0.0039(16)
N2 0.079(3) 0.267(6) 0.071(2) 0.041(3) -0.007(2) 0.021(3)
C1 0.150(5) 0.080(3) 0.071(3) 0.010(2) 0.005(3) 0.006(3)
C2 0.159(6) 0.101(4) 0.082(3) 0.006(3) 0.026(4) -0.029(4)
C3 0.151(5) 0.111(4) 0.077(3) 0.006(3) 0.015(3) -0.037(4)
C4 0.109(4) 0.114(4) 0.070(3) -0.003(2) 0.003(2) -0.013(3)
C5 0.083(3) 0.078(3) 0.058(2) -0.0112(18) 0.009(2) -0.018(2)
C6 0.116(4) 0.064(2) 0.049(2) -0.0040(17) 0.005(2) -0.006(2)
C7 0.073(2) 0.0465(18) 0.0507(18) -0.0043(15) -0.0058(16) 0.0025(16)
C8 0.063(2) 0.0567(19) 0.0459(17) -0.0009(14) -0.0091(16) 0.0017(17)
C9 0.074(3) 0.070(2) 0.057(2) 0.0010(17) -0.0035(19) 0.0069(19)
C10 0.066(3) 0.103(3) 0.063(2) -0.002(2) -0.0010(19) 0.016(2)
C11 0.076(3) 0.099(3) 0.067(2) 0.003(2) 0.004(2) -0.008(2)
C12 0.082(3) 0.069(2) 0.065(2) 0.0019(18) 0.003(2) -0.006(2)
C13 0.069(2) 0.062(2) 0.0430(17) 0.0008(15) -0.0007(16) -0.0049(17)
C14 0.073(2) 0.0433(16) 0.0503(18) -0.0001(14) 0.0001(17) -0.0040(16)
C15 0.087(3) 0.054(2) 0.063(2) 0.0012(16) -0.004(2) 0.0007(19)
C16 0.091(3) 0.055(2) 0.083(3) 0.0121(18) -0.011(2) 0.005(2)
C17 0.089(3) 0.060(2) 0.090(3) -0.005(2) 0.007(2) 0.007(2)
C18 0.084(3) 0.066(2) 0.067(2) -0.0100(18) 0.003(2) -0.001(2)
C19 0.065(2) 0.0536(18) 0.059(2) -0.0040(15) 0.0027(17) -0.0085(17)
C20 0.067(2) 0.066(2) 0.0459(18) -0.0116(15) -0.0018(16) -0.0035(17)
C21 0.060(2) 0.075(2) 0.058(2) 0.0022(17) 0.0015(17) -0.0067(18)
C22 0.074(3) 0.093(3) 0.056(2) 0.0016(18) -0.0002(19) 0.000(2)
C23 0.071(3) 0.138(4) 0.048(2) -0.005(2) 0.000(2) 0.010(2)
C24 0.067(3) 0.198(5) 0.061(3) 0.016(3) -0.004(2) -0.014(3)
C25 0.070(3) 0.136(4) 0.050(2) 0.021(2) -0.0049(19) -0.031(2)
C26 0.071(4) 0.467(13) 0.120(5) 0.100(6) -0.014(3) 0.021(5)
C27 0.129(4) 0.101(3) 0.104(4) 0.023(3) -0.029(3) 0.005(3)

loop_
_atom_type_symbol
_atom_type_description
_atom_type_scat_dispersion_real
_atom_type_scat_dispersion_imag
_atom_type_scat_source
C C 0.0033 0.0016 'International Tables Vol C Tables 4.2.6.8 and 6.1.1.4'
H H 0.0000 0.0000 'International Tables Vol C Tables 4.2.6.8 and 6.1.1.4'
N N 0.0061 0.0033 'International Tables Vol C Tables 4.2.6.8 and 6.1.1.4'
S S 0.1246 0.1234 'International Tables Vol C Tables 4.2.6.8 and 6.1.1.4'

loop_
_geom_angle_atom_site_label_1
_geom_angle_atom_site_label_2
_geom_angle_atom_site_label_3
_geom_angle
C5 S1 C7 89.74(18)
C7 N1 C6 110.0(3)
C23 N2 C26 119.0(4)
C27 N2 C23 122.8(4)
C27 N2 C26 118.2(4)
C2 C1 H1 121.0
C6 C1 H1 121.0
C6 C1 C2 118.1(5)
C1 C2 H2 119.7
C3 C2 C1 120.5(5)
C3 C2 H2 119.7
C2 C3 H3 118.7
C2 C3 C4 122.5(5)
C4 C3 H3 118.7
C3 C4 H4 120.9
C3 C4 C5 118.3(5)
C5 C4 H4 120.9
C4 C5 S1 129.8(4)
C4 C5 C6 120.1(4)
C6 C5 S1 110.1(3)
N1 C6 C5 114.3(3)
C1 C6 N1 125.3(4)
C1 C6 C5 120.4(4)
N1 C7 S1 115.8(3)
N1 C7 C8 121.4(3)
C8 C7 S1 122.7(2)
C9 C8 C7 118.7(3)
C9 C8 C13 118.0(3)
C13 C8 C7 123.2(3)
C8 C9 H9 118.7
C10 C9 C8 122.7(3)
C10 C9 H9 118.7
C9 C10 H10 120.3
C9 C10 C11 119.3(4)
C11 C10 H10 120.3
C10 C11 H11 120.2
C12 C11 C10 119.6(4)
C12 C11 H11 120.2
C11 C12 H12 119.2
C11 C12 C13 121.6(3)
C13 C12 H12 119.2
C8 C13 C14 121.8(3)
C12 C13 C8 118.7(3)
C12 C13 C14 119.4(3)
C15 C14 C13 118.6(3)
C15 C14 C19 119.1(3)
C19 C14 C13 122.2(3)
C14 C15 H15 119.3
C16 C15 C14 121.4(3)
C16 C15 H15 119.3
C15 C16 H16 120.3
C17 C16 C15 119.5(3)
C17 C16 H16 120.3
C16 C17 H17 120.1
C16 C17 C18 119.8(4)
C18 C17 H17 120.1
C17 C18 H18 119.2
C17 C18 C19 121.5(3)
C19 C18 H18 119.2
C14 C19 C20 123.0(3)
C18 C19 C14 118.7(3)
C18 C19 C20 118.2(3)
C21 C20 C19 120.9(3)
C21 C20 C25 116.2(3)
C25 C20 C19 122.8(3)
C20 C21 H21 118.7
C20 C21 C22 122.5(3)
C22 C21 H21 118.7
C21 C22 H22 119.4
C21 C22 C23 121.2(4)
C23 C22 H22 119.4
C22 C23 N2 121.4(4)
C24 C23 N2 121.8(4)
C24 C23 C22 116.8(4)
C23 C24 H24 118.5
C23 C24 C25 123.0(4)
C25 C24 H24 118.5
C20 C25 H25 119.9
C24 C25 C20 120.1(3)
C24 C25 H25 119.9
N2 C26 H26A 109.5
N2 C26 H26B 109.5
N2 C26 H26C 109.5
H26A C26 H26B 109.5
H26A C26 H26C 109.5
H26B C26 H26C 109.5
N2 C27 H27A 109.5
N2 C27 H27B 109.5
N2 C27 H27C 109.5
H27A C27 H27B 109.5
H27A C27 H27C 109.5
H27B C27 H27C 109.5

loop_
_geom_bond_atom_site_label_1
_geom_bond_atom_site_label_2
_geom_bond_distance
S1 C5 1.706(4)
S1 C7 1.742(4)
N1 C6 1.402(5)
N1 C7 1.312(4)
N2 C23 1.402(5)
N2 C26 1.414(6)
N2 C27 1.394(6)
C1 H1 0.9300
C1 C2 1.403(6)
C1 C6 1.393(5)
C2 H2 0.9300
C2 C3 1.360(7)
C3 H3 0.9300
C3 C4 1.376(6)
C4 H4 0.9300
C4 C5 1.389(5)
C5 C6 1.413(5)
C7 C8 1.472(5)
C8 C9 1.389(5)
C8 C13 1.410(4)
C9 H9 0.9300
C9 C10 1.362(5)
C10 H10 0.9300
C10 C11 1.385(5)
C11 H11 0.9300
C11 C12 1.376(5)
C12 H12 0.9300
C12 C13 1.390(4)
C13 C14 1.486(4)
C14 C15 1.395(4)
C14 C19 1.401(4)
C15 H15 0.9300
C15 C16 1.385(5)
C16 H16 0.9300
C16 C17 1.381(5)
C17 H17 0.9300
C17 C18 1.383(5)
C18 H18 0.9300
C18 C19 1.393(5)
C19 C20 1.495(4)
C20 C21 1.366(4)
C20 C25 1.413(5)
C21 H21 0.9300
C21 C22 1.373(5)
C22 H22 0.9300
C22 C23 1.377(5)
C23 C24 1.365(6)
C24 H24 0.9300
C24 C25 1.367(5)
C25 H25 0.9300
C26 H26A 0.9600
C26 H26B 0.9600
C26 H26C 0.9600
C27 H27A 0.9600
C27 H27B 0.9600
C27 H27C 0.9600
